data_9010847
loop_
_publ_author_name
'Graeser, S.'
'Postl, W.'
'Bojar, H. P.'
'Berlepsch, P.'
'Armbruster, T.'
'Raber, T.'
'Ettinger, K.'
'Walter, F.'

_publ_section_title
;Struvite-(K), KMgPO4*6H2O, the potassium equivalent of struvite - a new
 mineral Locality: Lengenbach, Switzerland
;
_journal_name_full 'European Journal of Mineralogy'
_journal_page_first 629
_journal_page_last 633
_journal_paper_doi 10.1127/0935-1221/2008/0020-1810
_journal_volume 20
_journal_year 2008
_chemical_compound_source 'Lengenbach, Switzerland'
_chemical_formula_sum 'H12 K Mg O10 P'
_chemical_name_mineral Struvite-K
_space_group_IT_number 31
_symmetry_space_group_name_Hall 'P 2ac -2'
_symmetry_space_group_name_H-M 'P m n 21'
_cell_angle_alpha 90
_cell_angle_beta 90
_cell_angle_gamma 90
_cell_length_a 6.892
_cell_length_b 6.166
_cell_length_c 11.139
_cell_formula_units_Z 2
_cell_volume 473.364
_database_code_amcsd 0007262
_exptl_crystal_density_diffrn 1.870
_cod_original_formula_sum 'K Mg P O10 H12'
_cod_database_code 9010847

loop_
_space_group_symop_operation_xyz
x,y,z
1/2+x,-y,1/2+z
-x,y,z
1/2-x,-y,1/2+z

loop_
_atom_site_aniso_label
_atom_site_aniso_U_11
_atom_site_aniso_U_22
_atom_site_aniso_U_33
_atom_site_aniso_U_12
_atom_site_aniso_U_13
_atom_site_aniso_U_23
K 0.06900 0.04970 0.05700 0.00000 0.00000 0.01200
Mg 0.02200 0.01690 0.02150 0.00000 0.00000 0.00180
P 0.01840 0.01480 0.01740 0.00000 0.00000 -0.00070
O1 0.02900 0.02800 0.02600 0.00000 0.00000 0.00300
O2 0.03500 0.01800 0.02800 0.00000 0.00000 0.00600
O3 0.02280 0.02180 0.02700 -0.00170 0.00200 -0.00300
O4 0.09700 0.02100 0.02900 0.00000 0.00000 0.00000
O5 0.02000 0.03600 0.07100 0.00000 0.00000 -0.03100
O6 0.02700 0.04800 0.01800 0.00700 0.00100 -0.00500
O7 0.04100 0.02300 0.05600 0.00500 0.02400 0.01300

loop_
_atom_site_label
_atom_site_fract_x
_atom_site_fract_y
_atom_site_fract_z
_atom_site_U_iso_or_equiv
K 0.00000 0.36620 0.00320 0.05860
Mg 0.00000 0.38250 0.64920 0.02010
P 0.00000 -0.00730 0.27560 0.01690
O1 0.00000 -0.02140 0.13810 0.02750
O2 0.00000 -0.23810 0.32930 0.02720
O3 0.18200 0.11090 0.31860 0.02390
O4 0.50000 0.31040 0.06270 0.04900
O5 0.50000 0.91470 0.24090 0.04200
O6 0.22090 0.26900 0.53870 0.03090
O7 0.28920 0.51100 0.26420 0.04000
H41 0.50000 0.30000 -0.01600 0.03700
H42 0.50000 0.25600 0.13400 0.03700
H51 0.39100 0.98500 0.25100 0.03700
H61 0.19500 0.25100 0.46700 0.03700
H62 0.30300 0.19600 0.58400 0.03700
H71 0.23800 0.40100 0.27800 0.03700
H72 0.18600 0.57800 0.29000 0.03700

loop_
_cod_related_entry_id
_cod_related_entry_database
_cod_related_entry_code
1 AMCSD 0007262
